data_7716227
loop_
_publ_author_name
'Cui, Yibo'
'Cao, Jindong'
'Lin, Jiawei'
'Li, Chunxiao'
'Yao, Jiyong'
'Liu, Kunjie'
'Hou, An'
'Guo, Zhongnan'
'Zhao, Jing'
'Liu, Quanlin'

_publ_section_title
;
 Advancing nonlinear optics: discovery and characterization of new
 non-centrosymmetric phenazine-based halides.
;
_journal_issue 24
_journal_name_full 'Dalton transactions (Cambridge, England : 2003)'
_journal_page_first 10235
_journal_page_last 10243
_journal_paper_doi 10.1039/d4dt01096e
_journal_volume 53
_journal_year 2024
_chemical_formula_moiety 'Cl4 Sb, C12 H9 N2'
_chemical_formula_sum 'C12 H9 Cl4 N2 Sb'
_chemical_formula_weight 444.76
_space_group_crystal_system monoclinic
_space_group_IT_number 4
_space_group_name_Hall 'P 2yb'
_space_group_name_H-M_alt 'P 1 21 1'
_atom_sites_solution_hydrogens geom
_audit_creation_date 2023-12-12
_audit_creation_method
;
Olex2 1.2
(compiled 2018.05.29 svn.r3508 for OlexSys, GUI svn.r5506)
;
_audit_update_record
;
2024-02-20 deposited with the CCDC.	2024-05-29 downloaded from the CCDC.
;
_cell_angle_alpha 90
_cell_angle_beta 97.189(2)
_cell_angle_gamma 90
_cell_formula_units_Z 4
_cell_length_a 5.72281(15)
_cell_length_b 15.2642(5)
_cell_length_c 17.5395(5)
_cell_measurement_reflns_used 8357
_cell_measurement_temperature 293(2)
_cell_measurement_theta_max 28.9300
_cell_measurement_theta_min 3.7490
_cell_volume 1520.10(8)
_computing_molecular_graphics 'Olex2 (Dolomanov et al., 2009)'
_computing_publication_material 'Olex2 (Dolomanov et al., 2009)'
_computing_structure_refinement 'ShelXL (Sheldrick, 2015)'
_diffrn_ambient_temperature 293(2)
_diffrn_measured_fraction_theta_full 0.998
_diffrn_measured_fraction_theta_max 0.886
_diffrn_measurement_device_type 'Bruker APEX-II CCD'
_diffrn_radiation_type MoK\a
_diffrn_radiation_wavelength 0.71073
_diffrn_reflns_av_R_equivalents 0.0596
_diffrn_reflns_av_unetI/netI 0.0655
_diffrn_reflns_Laue_measured_fraction_full 0.998
_diffrn_reflns_Laue_measured_fraction_max 0.886
_diffrn_reflns_limit_h_max 7
_diffrn_reflns_limit_h_min -7
_diffrn_reflns_limit_k_max 20
_diffrn_reflns_limit_k_min -20
_diffrn_reflns_limit_l_max 23
_diffrn_reflns_limit_l_min -23
_diffrn_reflns_number 17233
_diffrn_reflns_point_group_measured_fraction_full 0.991
_diffrn_reflns_point_group_measured_fraction_max 0.834
_diffrn_reflns_theta_full 25.242
_diffrn_reflns_theta_max 29.440
_diffrn_reflns_theta_min 3.512
_exptl_absorpt_coefficient_mu 2.504
_exptl_crystal_colour 'clear yellowish yellow'
_exptl_crystal_colour_lustre clear
_exptl_crystal_colour_modifier yellowish
_exptl_crystal_colour_primary yellow
_exptl_crystal_density_diffrn 1.943
_exptl_crystal_description block
_exptl_crystal_F_000 856
_exptl_crystal_size_max 0.1
_exptl_crystal_size_mid 0.1
_exptl_crystal_size_min 0.1
_refine_diff_density_max 0.604
_refine_diff_density_min -0.978
_refine_diff_density_rms 0.112
_refine_ls_abs_structure_details
;
 Refined as an inversion twin.
;
_refine_ls_abs_structure_Flack 0.33(8)
_refine_ls_extinction_coef 0.0371(10)
_refine_ls_extinction_expression Fc^*^=kFc[1+0.001xFc^2^\l^3^/sin(2\q)]^-1/4^
_refine_ls_extinction_method 'SHELXL-2018/3 (Sheldrick 2018)'
_refine_ls_goodness_of_fit_ref 1.011
_refine_ls_hydrogen_treatment constr
_refine_ls_matrix_type full
_refine_ls_number_parameters 339
_refine_ls_number_reflns 7017
_refine_ls_number_restraints 7
_refine_ls_restrained_S_all 1.011
_refine_ls_R_factor_all 0.0492
_refine_ls_R_factor_gt 0.0387
_refine_ls_shift/su_max 0.000
_refine_ls_shift/su_mean 0.000
_refine_ls_structure_factor_coef Fsqd
_refine_ls_weighting_details 'w=1/[\s^2^(Fo^2^)+(0.0285P)^2^] where P=(Fo^2^+2Fc^2^)/3'
_refine_ls_weighting_scheme calc
_refine_ls_wR_factor_gt 0.0767
_refine_ls_wR_factor_ref 0.0847
_reflns_Friedel_coverage 0.818
_reflns_Friedel_fraction_full 0.984
_reflns_Friedel_fraction_max 0.778
_reflns_number_gt 5757
_reflns_number_total 7017
_reflns_threshold_expression 'I > 2\s(I)'
_cod_data_source_file d4dt01096e2.cif
_cod_data_source_block p21
_cod_depositor_comments 'Adding full bibliography for 7716226--7716228.cif.'
_cod_original_cell_volume 1520.11(7)
_cod_database_code 7716227
_shelx_shelxl_version_number 2018/3
_shelx_space_group_comment
;
The symmetry employed for this shelxl refinement is uniquely defined
by the following loop, which should always be used as a source of
symmetry information in preference to the above space-group names.
They are only intended as comments.
;
_shelx_estimated_absorpt_t_max 0.788
_shelx_estimated_absorpt_t_min 0.788
_olex2_refinement_description
;
1. Twinned data refinement
 Scales: 0.67(8)
 0.33(8)
2. Fixed Uiso
 At 1.2 times of:
  All C(H) groups, All N(H) groups
3. Rigid bond restraints
 C13
 with sigma for 1-2 distances of 0.01 and sigma for 1-3 distances of 0.01
 N3
 with sigma for 1-2 distances of 1.7 and sigma for 1-3 distances of 1.7
4. Uiso/Uaniso restraints and constraints
Uanis(C13) \\sim Ueq: with sigma of 0.1 and sigma for terminal atoms of 0.2
Uanis(C13) = Uanis(C14)
5.a Aromatic/amide H refined with riding coordinates:
 N4(H4), N1(H1), C7(H7), C15(H15), C14(H14), C9(H9), C6(H6), C18(H18),
 C12(H12), C3(H3), C2(H2), C1(H1A), C21(H21), C24(H24), C19(H19), C13(H13),
 C8(H8), C20(H20)
;
_olex2_submission_special_instructions 'No special instructions were received'

loop_
_space_group_symop_operation_xyz
'x, y, z'
'-x, y+1/2, -z'

loop_
_atom_site_label
_atom_site_type_symbol
_atom_site_fract_x
_atom_site_fract_y
_atom_site_fract_z
_atom_site_U_iso_or_equiv
_atom_site_adp_type
_atom_site_occupancy
_atom_site_site_symmetry_order
_atom_site_calc_flag
_atom_site_refinement_flags_posn
_atom_site_refinement_flags_adp
_atom_site_refinement_flags_occupancy
_atom_site_disorder_assembly
_atom_site_disorder_group
Sb1 Sb 1.05450(13) 0.62982(4) 0.36759(4) 0.0304(2) Uani 1 1 d . . . . .
Sb2 Sb -0.05524(13) 0.56154(4) 0.13206(4) 0.0298(2) Uani 1 1 d . . . . .
Cl7 Cl -0.1248(7) 0.4295(4) 0.06103(19) 0.0541(12) Uani 1 1 d . . . . .
Cl6 Cl 0.3587(6) 0.5478(4) 0.1417(3) 0.0561(13) Uani 1 1 d . . . . .
Cl5 Cl -0.0461(8) 0.4740(4) 0.25595(15) 0.0554(12) Uani 1 1 d . . . . .
N4 N 0.381(2) 0.5804(10) 0.9083(7) 0.037(3) Uani 1 1 d . . . . .
H4 H 0.274036 0.593851 0.938218 0.044 Uiso 1 1 calc R . . . .
N1 N 0.625(2) 0.6054(9) 0.5972(7) 0.032(3) Uani 1 1 d . . . . .
H1 H 0.750405 0.591011 0.575508 0.039 Uiso 1 1 calc R . . . .
C7 C 0.449(3) 0.8676(15) 0.6225(10) 0.066(5) Uani 1 1 d . . . . .
H7 H 0.415643 0.927697 0.630146 0.079 Uiso 1 1 calc R . . . .
C22 C 0.685(3) 0.6213(15) 0.8312(9) 0.043(5) Uani 1 1 d . . . . .
N3 N 0.747(2) 0.5406(11) 0.8234(7) 0.044(4) Uani 1 1 d . U . . .
C15 C 0.301(3) 0.4318(14) 0.9274(9) 0.046(4) Uani 1 1 d . . . . .
H15 H 0.171088 0.446441 0.953959 0.055 Uiso 1 1 calc R . . . .
C14 C 0.362(3) 0.3456(11) 0.9186(9) 0.052(4) Uani 1 1 d . . . . .
H14 H 0.277986 0.300034 0.939963 0.062 Uiso 1 1 calc R . . . .
C9 C 0.698(3) 0.7604(14) 0.5694(9) 0.045(5) Uani 1 1 d . . . . .
H9 H 0.823454 0.747290 0.540720 0.054 Uiso 1 1 calc R . . . .
C5 C 0.389(3) 0.7131(11) 0.6442(9) 0.036(4) Uani 1 1 d . . . . .
C11 C 0.508(3) 0.5405(12) 0.6241(8) 0.031(4) Uani 1 1 d . . . . .
C6 C 0.323(3) 0.8063(14) 0.6495(9) 0.051(5) Uani 1 1 d . . . . .
H6 H 0.188085 0.821784 0.672905 0.061 Uiso 1 1 calc R . . . .
C10 C 0.573(3) 0.6943(13) 0.5995(9) 0.036(4) Uani 1 1 d . . . . .
C17 C 0.498(3) 0.6465(12) 0.8734(9) 0.037(4) Uani 1 1 d . . . . .
C18 C 0.432(3) 0.7373(9) 0.8828(9) 0.039(4) Uani 1 1 d . . . . .
H18 H 0.306069 0.751149 0.911180 0.047 Uiso 1 1 calc R . . . .
C12 C 0.561(3) 0.4576(13) 0.6165(10) 0.051(5) Uani 1 1 d . . . . .
H12 H 0.685948 0.439856 0.589076 0.061 Uiso 1 1 calc R . . . .
C16 C 0.432(3) 0.4982(11) 0.8966(9) 0.032(4) Uani 1 1 d . . . . .
C23 C 0.630(2) 0.4760(12) 0.8564(7) 0.032(4) Uani 1 1 d . . . . .
Cl1 Cl 1.0158(8) 0.5421(4) 0.4955(2) 0.0521(12) Uani 1 1 d . . . . .
Cl2 Cl 1.1300(6) 0.7634(4) 0.4398(2) 0.0510(11) Uani 1 1 d . . . . .
Cl4 Cl 1.0405(7) 0.7178(4) 0.24188(17) 0.0588(13) Uani 1 1 d . . . . .
Cl3 Cl 0.6421(7) 0.6421(5) 0.3583(3) 0.0650(15) Uani 1 1 d . . . . .
C3 C 0.189(2) 0.5035(11) 0.7017(7) 0.036(3) Uani 1 1 d . . . . .
H3 H 0.066390 0.518995 0.730834 0.044 Uiso 1 1 calc R . . . .
C2 C 0.252(3) 0.4186(16) 0.6907(11) 0.059(5) Uani 1 1 d . . . . .
H2 H 0.170241 0.372559 0.712358 0.071 Uiso 1 1 calc R . . . .
C1 C 0.429(3) 0.3992(15) 0.6495(11) 0.060(5) Uani 1 1 d . . . . .
H1A H 0.463874 0.338910 0.643200 0.072 Uiso 1 1 calc R . . . .
N2 N 0.261(2) 0.6530(9) 0.6740(6) 0.032(3) Uani 1 1 d . . . . .
C4 C 0.321(2) 0.5665(12) 0.6664(7) 0.027(3) Uani 1 1 d . . . . .
C21 C 0.804(2) 0.6937(13) 0.8021(9) 0.047(4) Uani 1 1 d . . . . .
H21 H 0.933169 0.680595 0.774820 0.057 Uiso 1 1 calc R . . . .
C24 C 0.677(3) 0.3910(13) 0.8449(10) 0.044(4) Uani 1 1 d . . . . .
H24 H 0.795991 0.375460 0.814223 0.052 Uiso 1 1 calc R . . . .
C19 C 0.552(3) 0.8039(13) 0.8508(10) 0.043(4) Uani 1 1 d . . . . .
H19 H 0.508046 0.863492 0.855165 0.052 Uiso 1 1 calc R . . . .
C13 C 0.551(3) 0.3257(12) 0.8777(8) 0.052(4) Uani 1 1 d . U . . .
H13 H 0.594923 0.266137 0.872261 0.062 Uiso 1 1 calc R . . . .
C8 C 0.638(3) 0.8423(15) 0.5814(10) 0.061(5) Uani 1 1 d . . . . .
H8 H 0.726632 0.887453 0.561266 0.073 Uiso 1 1 calc R . . . .
C20 C 0.751(3) 0.7783(14) 0.8095(9) 0.042(4) Uani 1 1 d . . . . .
H20 H 0.841769 0.822077 0.788219 0.050 Uiso 1 1 calc R . . . .
Cl8 Cl -0.0260(7) 0.6488(4) 0.0024(2) 0.0478(12) Uani 1 1 d . . . . .

loop_
_atom_site_aniso_label
_atom_site_aniso_U_11
_atom_site_aniso_U_22
_atom_site_aniso_U_33
_atom_site_aniso_U_23
_atom_site_aniso_U_13
_atom_site_aniso_U_12
Sb1 0.0271(4) 0.0323(6) 0.0333(4) -0.0009(6) 0.0098(3) -0.0011(5)
Sb2 0.0254(4) 0.0341(6) 0.0316(4) -0.0015(5) 0.0096(3) 0.0001(4)
Cl7 0.068(2) 0.051(3) 0.0459(18) -0.021(2) 0.0175(17) -0.018(3)
Cl6 0.0252(19) 0.052(4) 0.090(3) 0.006(3) 0.0050(19) 0.009(2)
Cl5 0.098(3) 0.033(3) 0.039(2) -0.001(2) 0.023(2) -0.006(3)
N4 0.031(6) 0.046(9) 0.035(6) 0.004(6) 0.015(4) -0.008(6)
N1 0.027(6) 0.028(7) 0.043(6) -0.011(5) 0.010(4) 0.012(5)
C7 0.059(9) 0.048(10) 0.089(11) -0.021(9) 0.007(8) 0.020(7)
C22 0.040(8) 0.053(12) 0.042(8) 0.002(9) 0.024(6) 0.006(9)
N3 0.046(8) 0.041(9) 0.047(7) 0.004(7) 0.017(6) -0.014(6)
C15 0.047(9) 0.043(12) 0.049(8) -0.001(9) 0.013(7) 0.005(9)
C14 0.081(9) 0.018(5) 0.056(7) 0.010(5) 0.008(6) -0.014(6)
C9 0.043(9) 0.045(12) 0.050(8) -0.001(9) 0.021(7) -0.016(9)
C5 0.041(7) 0.019(7) 0.049(8) 0.008(6) 0.011(6) -0.002(6)
C11 0.023(6) 0.047(12) 0.024(6) -0.006(7) 0.006(5) 0.002(7)
C6 0.067(11) 0.038(10) 0.046(7) -0.012(7) 0.000(7) 0.012(9)
C10 0.029(8) 0.042(10) 0.038(8) -0.015(8) 0.009(6) 0.007(7)
C17 0.040(8) 0.021(9) 0.051(9) -0.007(7) 0.010(6) -0.001(7)
C18 0.062(9) 0.011(6) 0.046(9) 0.004(6) 0.015(7) 0.009(6)
C12 0.025(7) 0.061(12) 0.069(11) -0.019(10) 0.016(7) 0.000(7)
C16 0.039(8) 0.025(8) 0.032(7) 0.005(6) 0.006(6) -0.012(7)
C23 0.016(5) 0.054(10) 0.026(6) -0.015(7) 0.004(4) 0.003(6)
Cl1 0.068(2) 0.044(3) 0.0494(16) 0.009(2) 0.0274(14) 0.010(2)
Cl2 0.056(2) 0.042(3) 0.059(2) -0.009(2) 0.0238(17) -0.022(2)
Cl4 0.096(3) 0.031(3) 0.054(2) 0.009(2) 0.023(2) 0.004(3)
Cl3 0.027(2) 0.065(4) 0.103(3) -0.004(4) 0.007(2) -0.004(3)
C3 0.053(7) 0.029(7) 0.030(6) 0.010(6) 0.018(5) 0.002(6)
C2 0.062(12) 0.050(12) 0.068(11) 0.003(10) 0.023(9) -0.024(10)
C1 0.079(12) 0.027(8) 0.071(9) -0.001(7) -0.005(8) 0.013(7)
N2 0.024(5) 0.035(8) 0.039(6) -0.013(6) 0.009(4) 0.011(5)
C4 0.028(7) 0.024(8) 0.028(6) -0.011(6) -0.007(5) -0.003(6)
C21 0.029(6) 0.058(10) 0.056(8) -0.019(8) 0.014(5) -0.017(7)
C24 0.039(8) 0.035(9) 0.062(8) -0.002(7) 0.031(6) 0.001(7)
C19 0.041(7) 0.022(7) 0.069(8) -0.006(6) 0.019(6) 0.004(5)
C13 0.081(9) 0.018(5) 0.056(7) 0.010(5) 0.008(6) -0.014(6)
C8 0.036(7) 0.072(11) 0.077(10) 0.001(9) 0.013(6) -0.011(7)
C20 0.047(9) 0.032(9) 0.046(8) 0.010(7) 0.005(7) -0.006(7)
Cl8 0.0535(19) 0.056(3) 0.0346(13) 0.009(2) 0.0090(12) 0.016(2)

loop_
_atom_type_symbol
_atom_type_description
_atom_type_scat_dispersion_real
_atom_type_scat_dispersion_imag
_atom_type_scat_source
C C 0.0033 0.0016 'International Tables Vol C Tables 4.2.6.8 and 6.1.1.4'
H H 0.0000 0.0000 'International Tables Vol C Tables 4.2.6.8 and 6.1.1.4'
Cl Cl 0.1484 0.1585 'International Tables Vol C Tables 4.2.6.8 and 6.1.1.4'
N N 0.0061 0.0033 'International Tables Vol C Tables 4.2.6.8 and 6.1.1.4'
Sb Sb -0.5866 1.5461 'International Tables Vol C Tables 4.2.6.8 and 6.1.1.4'

loop_
_geom_angle_atom_site_label_1
_geom_angle_atom_site_label_2
_geom_angle_atom_site_label_3
_geom_angle
_geom_angle_site_symmetry_1
_geom_angle_site_symmetry_3
_geom_angle_publ_flag
Cl2 Sb1 Cl1 90.64(15) . . ?
Cl2 Sb1 Cl4 89.59(16) . . ?
Cl4 Sb1 Cl1 173.40(14) . . ?
Cl3 Sb1 Cl1 84.82(17) . . ?
Cl3 Sb1 Cl2 94.67(19) . . ?
Cl3 Sb1 Cl4 88.59(17) . . ?
Cl7 Sb2 Cl5 89.24(16) . . ?
Cl7 Sb2 Cl8 90.04(16) . . ?
Cl6 Sb2 Cl7 93.60(18) . . ?
Cl6 Sb2 Cl5 88.78(16) . . ?
Cl6 Sb2 Cl8 86.34(15) . . ?
Cl5 Sb2 Cl8 175.02(14) . . ?
C16 N4 C17 119.8(14) . . ?
C11 N1 C10 127.0(14) . . ?
C6 C7 C8 118(2) . . ?
N3 C22 C17 123.1(18) . . ?
N3 C22 C21 123.3(15) . . ?
C17 C22 C21 113.5(18) . . ?
C22 N3 C23 119.1(15) . . ?
C14 C15 C16 119.2(16) . . ?
C15 C14 C13 119.3(15) . . ?
C8 C9 C10 118.4(15) . . ?
C10 C5 C6 116.2(15) . . ?
N2 C5 C6 119.1(16) . . ?
N2 C5 C10 124.3(16) . . ?
N1 C11 C4 115.1(15) . . ?
C12 C11 N1 123.5(15) . . ?
C12 C11 C4 121.3(17) . . ?
C7 C6 C5 120.8(19) . . ?
N1 C10 C5 113.0(15) . . ?
C9 C10 N1 125.4(15) . . ?
C9 C10 C5 121.3(17) . . ?
N4 C17 C22 117.6(16) . . ?
N4 C17 C18 119.7(15) . . ?
C22 C17 C18 122.6(17) . . ?
C19 C18 C17 120.4(16) . . ?
C11 C12 C1 116.5(17) . . ?
N4 C16 C15 119.3(15) . . ?
N4 C16 C23 120.2(14) . . ?
C15 C16 C23 120.4(16) . . ?
N3 C23 C16 119.7(16) . . ?
C24 C23 N3 121.0(14) . . ?
C24 C23 C16 118.9(15) . . ?
C2 C3 C4 114.9(15) . . ?
C1 C2 C3 120.9(19) . . ?
C12 C1 C2 126(2) . . ?
C5 N2 C4 118.3(13) . . ?
C3 C4 C11 120.7(16) . . ?
N2 C4 C11 121.8(15) . . ?
N2 C4 C3 117.4(13) . . ?
C20 C21 C22 126.1(16) . . ?
C23 C24 C13 120.3(15) . . ?
C18 C19 C20 117.2(17) . . ?
C24 C13 C14 121.7(17) . . ?
C9 C8 C7 124.4(18) . . ?
C21 C20 C19 120.1(17) . . ?

loop_
_geom_bond_atom_site_label_1
_geom_bond_atom_site_label_2
_geom_bond_distance
_geom_bond_site_symmetry_2
_geom_bond_publ_flag
Sb1 Cl1 2.645(4) . ?
Sb1 Cl2 2.410(5) . ?
Sb1 Cl4 2.575(4) . ?
Sb1 Cl3 2.353(4) . ?
Sb2 Cl7 2.376(5) . ?
Sb2 Cl6 2.363(4) . ?
Sb2 Cl5 2.546(4) . ?
Sb2 Cl8 2.659(4) . ?
N4 C17 1.39(2) . ?
N4 C16 1.31(2) . ?
N1 C11 1.32(2) . ?
N1 C10 1.39(2) . ?
C7 C6 1.31(3) . ?
C7 C8 1.43(2) . ?
C22 N3 1.29(3) . ?
C22 C17 1.43(2) . ?
C22 C21 1.43(3) . ?
N3 C23 1.36(2) . ?
C15 C14 1.38(3) . ?
C15 C16 1.41(2) . ?
C14 C13 1.40(2) . ?
C9 C10 1.38(3) . ?
C9 C8 1.32(3) . ?
C5 C6 1.48(3) . ?
C5 C10 1.42(2) . ?
C5 N2 1.32(2) . ?
C11 C12 1.31(2) . ?
C11 C4 1.432(19) . ?
C17 C18 1.45(2) . ?
C18 C19 1.38(2) . ?
C12 C1 1.34(3) . ?
C16 C23 1.45(2) . ?
C23 C24 1.35(2) . ?
C3 C2 1.37(3) . ?
C3 C4 1.41(2) . ?
C2 C1 1.35(3) . ?
N2 C4 1.37(2) . ?
C21 C20 1.34(3) . ?
C24 C13 1.40(2) . ?
C19 C20 1.48(2) . ?

loop_
_twin_individual_id
_twin_individual_mass_fraction_refined
1 0.67(8)
2 0.33(8)
